data_7012786
loop_
_publ_author_name
'Michael J. Hudson'
'Michael G. B. Drew'
'Mark R. StJ. Foreman'
'Cl\'ement Hill'
'Nathalie Huet'
'Charles Madic'
'Tristan G. A. Youngs'

_publ_section_title
;
 The coordination chemistry of 1,2,4-triazinyl bipyridines with
 lanthanide(III) elements -- implications for the partitioning of
 americium(III)
;
_journal_issue 9
_journal_name_full 'Dalton Trans.'
_journal_page_first 1675
_journal_page_last 1685
_journal_paper_doi 10.1039/b301178j
_journal_year 2003
_chemical_formula_sum 'C17 H19 N9 O10.5 Pr'
_chemical_formula_weight 658.32
_chemical_name_systematic
; 
? 
;
_space_group_IT_number 2
_symmetry_cell_setting triclinic
_symmetry_space_group_name_Hall '-P 1'
_symmetry_space_group_name_H-M 'P -1'
_atom_sites_solution_hydrogens geom
_atom_sites_solution_primary direct
_atom_sites_solution_secondary difmap
_audit_creation_method SHELXL-97
_cell_angle_alpha 60.461(10)
_cell_angle_beta 85.997(10)
_cell_angle_gamma 89.330(10)
_cell_formula_units_Z 2
_cell_length_a 9.248(16)
_cell_length_b 12.976(18)
_cell_length_c 12.967(15)
_cell_measurement_temperature 293(2)
_cell_volume 1350(3)
_computing_cell_refinement XDS
_computing_data_collection 'XDS (Kabsch, 1991)'
_computing_data_reduction XDS
_computing_molecular_graphics PLATON(Spek,1994)
_computing_structure_refinement 'SHELXL-93 (Sheldrick, 1993)'
_computing_structure_solution 'SHELXS-86 (Sheldrick, 1990)'
_diffrn_ambient_temperature 293(2)
_diffrn_measurement_device 'Marresearch Image Plate'
_diffrn_measurement_method '95 frames at 2^o intervals, counting time 2 min.'
_diffrn_radiation_monochromator graphite
_diffrn_radiation_source 'fine-focus sealed tube'
_diffrn_radiation_type MoK\a
_diffrn_radiation_wavelength 0.71073
_diffrn_reflns_av_R_equivalents 0.0796
_diffrn_reflns_av_sigmaI/netI 0.1201
_diffrn_reflns_limit_h_max 10
_diffrn_reflns_limit_h_min -10
_diffrn_reflns_limit_k_max 15
_diffrn_reflns_limit_k_min -15
_diffrn_reflns_limit_l_max 15
_diffrn_reflns_limit_l_min -15
_diffrn_reflns_number 8514
_diffrn_reflns_theta_max 25.82
_diffrn_reflns_theta_min 1.80
_exptl_absorpt_coefficient_mu 1.870
_exptl_absorpt_correction_T_max 1.000
_exptl_absorpt_correction_T_min 0.432
_exptl_absorpt_correction_type DIFABS
_exptl_crystal_colour yellow
_exptl_crystal_density_diffrn 1.619
_exptl_crystal_density_method 'not measured'
_exptl_crystal_description cuboid
_exptl_crystal_F_000 654
_exptl_crystal_size_max 0.25
_exptl_crystal_size_mid 0.25
_exptl_crystal_size_min 0.20
_refine_diff_density_max 2.600
_refine_diff_density_min -1.413
_refine_diff_density_rms 0.337
_refine_ls_extinction_coef 0.023(5)
_refine_ls_extinction_expression Fc^*^=kFc[1+0.001xFc^2^\l^3^/sin(2\q)]^-1/4^
_refine_ls_extinction_method SHELXL
_refine_ls_goodness_of_fit_ref 1.102
_refine_ls_hydrogen_treatment mixed
_refine_ls_matrix_type full
_refine_ls_number_parameters 355
_refine_ls_number_reflns 4745
_refine_ls_number_restraints 0
_refine_ls_restrained_S_all 1.102
_refine_ls_R_factor_all 0.1173
_refine_ls_R_factor_gt 0.1015
_refine_ls_shift/su_max 0.004
_refine_ls_shift/su_mean 0.000
_refine_ls_structure_factor_coef Fsqd
_refine_ls_weighting_details 'w=1/[\s^2^(Fo^2^)+(0.1645P)^2^+4.4429P] where P=(Fo^2^+2Fc^2^)/3'
_refine_ls_weighting_scheme calc
_refine_ls_wR_factor_gt 0.2605
_refine_ls_wR_factor_ref 0.2727
_reflns_number_gt 3939
_reflns_number_total 4745
_reflns_threshold_expression >2sigma(I)
_cod_data_source_file b301178j.txt
_cod_data_source_block 3
_cod_depositor_comments
;
The following automatic conversions were performed:

'_refine_ls_weighting_scheme' value 'calc
w=1/[\s^2^(Fo^2^)+(0.1645P)^2^+4.4429P] where P=(Fo^2^+2Fc^2^)/3' was
changed to 'calc'. New tag '_refine_ls_weighting_details' was
created. The value of the new tag was set to
'w=1/[\s^2^(Fo^2^)+(0.1645P)^2^+4.4429P] where P=(Fo^2^+2Fc^2^)/3'.

Automatic conversion script
Id: cif_fix_values 3143 2015-03-26 13:38:13Z robertas 
;
_cod_original_sg_symbol_H-M P-1
_cod_original_formula_sum 'C17 H19 N9 O10.50 Pr'
_cod_database_code 7012786

loop_
_symmetry_equiv_pos_as_xyz
'x, y, z'
'-x, -y, -z'

loop_
_atom_site_label
_atom_site_type_symbol
_atom_site_fract_x
_atom_site_fract_y
_atom_site_fract_z
_atom_site_U_iso_or_equiv
_atom_site_adp_type
_atom_site_occupancy
_atom_site_calc_flag
_atom_site_refinement_flags
_atom_site_disorder_assembly
_atom_site_disorder_group
Pr1 Pr 0.72472(7) 0.72368(5) 0.93051(6) 0.0502(4) Uani 1 d . . .
N11 N 0.5583(14) 0.9010(10) 0.8219(12) 0.066(3) Uani 1 d . . .
C12 C 0.4686(18) 0.9010(15) 0.7445(16) 0.076(4) Uani 1 d . . .
H12 H 0.4527 0.8309 0.7435 0.091 Uiso 1 calc R . .
C13 C 0.398(2) 1.0029(17) 0.6656(17) 0.083(4) Uani 1 d . . .
H13 H 0.3379 1.0016 0.6118 0.100 Uiso 1 calc R . .
C14 C 0.421(2) 1.1025(18) 0.6700(19) 0.090(5) Uani 1 d . . .
H14 H 0.3760 1.1714 0.6179 0.108 Uiso 1 calc R . .
C15 C 0.508(2) 1.1047(14) 0.7492(14) 0.072(4) Uani 1 d . . .
H15 H 0.5217 1.1740 0.7525 0.087 Uiso 1 calc R . .
C16 C 0.5772(17) 1.0020(13) 0.8248(14) 0.067(3) Uani 1 d . . .
C22 C 0.6761(15) 0.9957(12) 0.9151(13) 0.059(3) Uani 1 d . . .
N21 N 0.7383(13) 0.8932(10) 0.9803(11) 0.060(3) Uani 1 d . . .
C23 C 0.6878(18) 1.0907(13) 0.9385(15) 0.070(4) Uani 1 d . . .
H23 H 0.6381 1.1601 0.8953 0.083 Uiso 1 calc R . .
C24 C 0.7732(17) 1.0794(13) 1.0255(16) 0.070(4) Uani 1 d . . .
H24 H 0.7839 1.1410 1.0419 0.084 Uiso 1 calc R . .
C25 C 0.8437(18) 0.9727(14) 1.0888(16) 0.072(4) Uani 1 d . . .
H25 H 0.9043 0.9632 1.1470 0.087 Uiso 1 calc R . .
C26 C 0.8236(15) 0.8808(12) 1.0649(12) 0.058(3) Uani 1 d . . .
C32 C 0.8966(16) 0.7655(12) 1.1345(13) 0.062(3) Uani 1 d . . .
N31 N 0.8621(14) 0.6808(10) 1.1094(12) 0.066(3) Uani 1 d . . .
N33 N 0.9847(13) 0.7598(10) 1.2120(10) 0.061(3) Uani 1 d . . .
C34 C 1.0477(19) 0.6515(14) 1.2740(15) 0.074(4) Uani 1 d . . .
C35 C 1.0068(17) 0.5604(14) 1.2528(13) 0.067(3) Uani 1 d . . .
N36 N 0.9211(16) 0.5750(11) 1.1747(12) 0.072(3) Uani 1 d . . .
C300 C 1.160(3) 0.641(2) 1.356(2) 0.116(9) Uani 1 d . . .
H30A H 1.2540 0.6366 1.3232 0.139 Uiso 1 calc R . .
H30B H 1.1397 0.5712 1.4319 0.139 Uiso 1 calc R . .
H30C H 1.1570 0.7096 1.3668 0.139 Uiso 1 calc R . .
C350 C 1.072(2) 0.4401(16) 1.3221(18) 0.085(5) Uani 1 d . . .
H35A H 1.0823 0.4231 1.4021 0.102 Uiso 1 calc R . .
H35B H 1.1657 0.4398 1.2851 0.102 Uiso 1 calc R . .
H35C H 1.0099 0.3809 1.3230 0.102 Uiso 1 calc R . .
N43 N 1.0375(15) 0.7459(13) 0.8643(13) 0.076(3) Uani 1 d . . .
O42 O 0.9732(12) 0.8297(10) 0.8676(11) 0.074(3) Uani 1 d . . .
O44 O 1.1677(15) 0.7556(17) 0.8341(16) 0.112(5) Uani 1 d . . .
O41 O 0.9649(12) 0.6525(9) 0.8934(11) 0.075(3) Uani 1 d . . .
N53 N 0.4347(15) 0.6534(11) 1.0629(12) 0.070(3) Uani 1 d . . .
O52 O 0.4694(11) 0.6399(9) 0.9729(10) 0.070(2) Uani 1 d . . .
O51 O 0.5362(11) 0.6932(9) 1.0929(10) 0.068(2) Uani 1 d . . .
O54 O 0.3152(13) 0.6284(12) 1.1136(13) 0.090(4) Uani 1 d . . .
N63 N 0.7149(17) 0.7516(14) 0.6924(13) 0.080(4) Uani 1 d . . .
O61 O 0.7892(14) 0.8276(12) 0.7080(11) 0.085(3) Uani 1 d . . .
O62 O 0.6498(13) 0.6696(10) 0.7819(11) 0.074(3) Uani 1 d . . .
O64 O 0.7014(18) 0.7671(13) 0.5907(12) 0.100(4) Uani 1 d . . .
O100 O 0.7270(13) 0.5123(9) 1.0496(10) 0.074(3) Uani 1 d . . .
N100 N 0.671(3) 0.602(3) 1.387(2) 0.080(7) Uani 0.50 d P . .
C101 C 0.637(3) 0.530(3) 1.376(2) 0.062(6) Uani 0.50 d P . .
C102 C 0.573(4) 0.437(3) 1.355(3) 0.076(8) Uani 0.50 d P . .
H10A H 0.5968 0.4562 1.2744 0.091 Uiso 0.50 calc PR . .
H10B H 0.4699 0.4335 1.3704 0.091 Uiso 0.50 calc PR . .
H10C H 0.6122 0.3613 1.4077 0.091 Uiso 0.50 calc PR . .
O300 O 0.563(5) 0.467(4) 1.506(4) 0.147(14) Uiso 0.50 d P . .
C202 C 1.120(3) 1.019(3) 0.653(3) 0.070(7) Uiso 0.50 d P . .
H20A H 1.0926 0.9394 0.7120 0.084 Uiso 0.50 calc PR . .
H20B H 1.1536 1.0613 0.6903 0.084 Uiso 0.50 calc PR . .
H20C H 1.1959 1.0181 0.5989 0.084 Uiso 0.50 calc PR . .
C201 C 0.996(4) 1.077(3) 0.588(3) 0.074(7) Uiso 0.50 d P . .
N200 N 0.873(3) 1.123(3) 0.536(3) 0.082(7) Uiso 0.50 d P . .

loop_
_atom_site_aniso_label
_atom_site_aniso_U_11
_atom_site_aniso_U_22
_atom_site_aniso_U_33
_atom_site_aniso_U_23
_atom_site_aniso_U_13
_atom_site_aniso_U_12
Pr1 0.0517(5) 0.0535(4) 0.0516(5) -0.0305(3) -0.0039(3) 0.0012(2)
N11 0.065(7) 0.065(6) 0.067(8) -0.032(6) -0.009(5) 0.010(5)
C12 0.063(10) 0.083(9) 0.084(11) -0.041(9) -0.016(8) 0.003(7)
C13 0.080(12) 0.093(11) 0.077(11) -0.041(9) -0.013(8) 0.000(8)
C14 0.085(13) 0.101(12) 0.087(13) -0.048(11) -0.019(9) 0.018(9)
C15 0.087(11) 0.067(8) 0.056(9) -0.024(7) -0.013(7) 0.011(7)
C16 0.068(9) 0.066(7) 0.066(9) -0.032(7) -0.001(7) 0.004(6)
C22 0.053(8) 0.064(7) 0.062(8) -0.033(6) -0.004(6) 0.005(5)
N21 0.059(7) 0.068(6) 0.057(7) -0.033(5) 0.004(5) -0.005(5)
C23 0.079(10) 0.063(7) 0.070(10) -0.036(7) -0.007(7) 0.006(6)
C24 0.059(9) 0.072(8) 0.088(11) -0.047(8) -0.008(7) 0.003(6)
C25 0.072(10) 0.076(8) 0.082(11) -0.047(8) -0.014(7) -0.002(6)
C26 0.060(8) 0.070(7) 0.048(7) -0.034(6) 0.006(5) 0.003(5)
C32 0.075(9) 0.063(7) 0.062(8) -0.044(7) 0.007(6) -0.006(6)
N31 0.066(8) 0.068(6) 0.066(8) -0.033(6) -0.012(5) 0.004(5)
N33 0.065(7) 0.067(6) 0.043(6) -0.020(5) -0.011(5) 0.006(5)
C34 0.082(11) 0.074(8) 0.062(9) -0.030(7) -0.011(7) 0.011(7)
C35 0.070(9) 0.083(9) 0.049(8) -0.033(7) -0.011(6) 0.011(6)
N36 0.083(9) 0.064(6) 0.071(8) -0.037(6) -0.003(6) 0.010(5)
C300 0.15(2) 0.121(15) 0.115(17) -0.079(14) -0.083(15) 0.074(14)
C350 0.083(12) 0.086(10) 0.085(12) -0.042(9) -0.008(9) 0.014(8)
N43 0.066(9) 0.088(9) 0.077(9) -0.042(7) -0.005(6) 0.010(6)
O42 0.072(7) 0.078(6) 0.086(8) -0.052(6) 0.005(5) 0.003(5)
O44 0.058(9) 0.162(14) 0.136(13) -0.092(12) 0.014(7) 0.006(7)
O41 0.076(7) 0.072(6) 0.079(7) -0.039(5) 0.006(5) 0.000(5)
N53 0.076(9) 0.064(6) 0.074(8) -0.038(6) 0.006(6) 0.001(5)
O52 0.064(6) 0.078(6) 0.072(7) -0.042(5) 0.002(5) -0.006(4)
O51 0.062(6) 0.078(6) 0.074(7) -0.045(5) 0.001(5) -0.008(4)
O54 0.064(8) 0.098(8) 0.108(10) -0.053(7) 0.021(6) -0.010(5)
N63 0.085(10) 0.103(10) 0.068(9) -0.054(8) -0.017(7) 0.033(8)
O61 0.083(8) 0.103(8) 0.071(7) -0.045(7) -0.008(6) 0.011(6)
O62 0.088(8) 0.082(6) 0.066(7) -0.048(6) 0.002(5) -0.003(5)
O64 0.126(12) 0.117(10) 0.059(7) -0.042(7) -0.030(7) 0.036(8)
O100 0.088(7) 0.063(5) 0.070(7) -0.032(5) -0.014(5) 0.004(4)
N100 0.09(2) 0.090(18) 0.047(15) -0.023(14) 0.014(12) -0.016(14)
C101 0.064(16) 0.072(16) 0.032(13) -0.013(12) 0.009(10) 0.008(12)
C102 0.08(2) 0.072(16) 0.07(2) -0.033(15) 0.002(15) -0.011(13)

loop_
_atom_type_symbol
_atom_type_description
_atom_type_scat_dispersion_real
_atom_type_scat_dispersion_imag
_atom_type_scat_source
C C 0.0033 0.0016 'International Tables Vol C Tables 4.2.6.8 and 6.1.1.4'
H H 0.0000 0.0000 'International Tables Vol C Tables 4.2.6.8 and 6.1.1.4'
N N 0.0061 0.0033 'International Tables Vol C Tables 4.2.6.8 and 6.1.1.4'
O O 0.0106 0.0060 'International Tables Vol C Tables 4.2.6.8 and 6.1.1.4'
Pr Pr -0.2180 2.8214 'International Tables Vol C Tables 4.2.6.8 and 6.1.1.4'

loop_
_geom_angle_atom_site_label_1
_geom_angle_atom_site_label_2
_geom_angle_atom_site_label_3
_geom_angle
_geom_angle_site_symmetry_1
_geom_angle_site_symmetry_3
_geom_angle_publ_flag
O100 Pr1 O62 80.8(4) . . ?
O100 Pr1 O41 71.0(4) . . ?
O62 Pr1 O41 82.7(4) . . ?
O100 Pr1 O51 80.2(4) . . ?
O62 Pr1 O51 116.3(4) . . ?
O41 Pr1 O51 142.6(4) . . ?
O100 Pr1 O52 70.3(4) . . ?
O62 Pr1 O52 66.5(4) . . ?
O41 Pr1 O52 133.5(4) . . ?
O51 Pr1 O52 49.8(3) . . ?
O100 Pr1 N31 74.0(4) . . ?
O62 Pr1 N31 150.9(4) . . ?
O41 Pr1 N31 75.5(4) . . ?
O51 Pr1 N31 73.9(4) . . ?
O52 Pr1 N31 116.5(4) . . ?
O100 Pr1 O61 121.5(4) . . ?
O62 Pr1 O61 51.3(4) . . ?
O41 Pr1 O61 71.4(4) . . ?
O51 Pr1 O61 145.9(4) . . ?
O52 Pr1 O61 109.1(4) . . ?
N31 Pr1 O61 134.3(4) . . ?
O100 Pr1 O42 115.7(4) . . ?
O62 Pr1 O42 111.2(4) . . ?
O41 Pr1 O42 50.4(3) . . ?
O51 Pr1 O42 131.8(3) . . ?
O52 Pr1 O42 173.5(4) . . ?
N31 Pr1 O42 68.6(4) . . ?
O61 Pr1 O42 66.1(4) . . ?
O100 Pr1 N11 143.6(4) . . ?
O62 Pr1 N11 83.4(4) . . ?
O41 Pr1 N11 138.8(4) . . ?
O51 Pr1 N11 77.8(4) . . ?
O52 Pr1 N11 73.3(4) . . ?
N31 Pr1 N11 125.6(4) . . ?
O61 Pr1 N11 69.6(4) . . ?
O42 Pr1 N11 100.5(4) . . ?
O100 Pr1 N21 133.0(4) . . ?
O62 Pr1 N21 144.6(4) . . ?
O41 Pr1 N21 114.9(4) . . ?
O51 Pr1 N21 69.1(3) . . ?
O52 Pr1 N21 110.1(4) . . ?
N31 Pr1 N21 63.9(4) . . ?
O61 Pr1 N21 103.2(4) . . ?
O42 Pr1 N21 67.8(3) . . ?
N11 Pr1 N21 62.9(4) . . ?
C16 N11 C12 118.3(13) . . ?
C16 N11 Pr1 121.0(10) . . ?
C12 N11 Pr1 119.6(10) . . ?
N11 C12 C13 122.2(16) . . ?
C14 C13 C12 117.8(17) . . ?
C13 C14 C15 121.4(18) . . ?
C14 C15 C16 118.8(16) . . ?
N11 C16 C15 121.4(15) . . ?
N11 C16 C22 115.8(12) . . ?
C15 C16 C22 122.7(13) . . ?
N21 C22 C23 121.5(13) . . ?
N21 C22 C16 117.1(12) . . ?
C23 C22 C16 120.9(12) . . ?
C22 N21 C26 119.9(12) . . ?
C22 N21 Pr1 121.1(9) . . ?
C26 N21 Pr1 118.6(9) . . ?
C24 C23 C22 119.3(14) . . ?
C23 C24 C25 118.0(13) . . ?
C26 C25 C24 120.1(15) . . ?
N21 C26 C25 120.9(13) . . ?
N21 C26 C32 118.9(11) . . ?
C25 C26 C32 120.2(13) . . ?
N33 C32 N31 128.4(14) . . ?
N33 C32 C26 116.5(11) . . ?
N31 C32 C26 115.1(13) . . ?
C32 N31 N36 116.0(13) . . ?
C32 N31 Pr1 122.3(10) . . ?
N36 N31 Pr1 121.1(9) . . ?
C32 N33 C34 113.9(12) . . ?
N33 C34 C35 118.2(14) . . ?
N33 C34 C300 117.1(15) . . ?
C35 C34 C300 124.7(15) . . ?
N36 C35 C34 123.1(14) . . ?
N36 C35 C350 118.0(15) . . ?
C34 C35 C350 118.9(15) . . ?
C35 N36 N31 120.2(13) . . ?
O44 N43 O42 120.1(15) . . ?
O44 N43 O41 121.9(15) . . ?
O42 N43 O41 118.0(14) . . ?
O44 N43 Pr1 178.6(13) . . ?
O42 N43 Pr1 60.3(8) . . ?
O41 N43 Pr1 57.8(8) . . ?
N43 O42 Pr1 94.6(9) . . ?
N43 O41 Pr1 97.0(9) . . ?
O54 N53 O51 123.9(14) . . ?
O54 N53 O52 122.5(14) . . ?
O51 N53 O52 113.6(12) . . ?
O54 N53 Pr1 177.8(11) . . ?
O51 N53 Pr1 56.6(7) . . ?
O52 N53 Pr1 57.1(7) . . ?
N53 O52 Pr1 97.6(8) . . ?
N53 O51 Pr1 98.9(8) . . ?
O62 N63 O64 121.8(17) . . ?
O62 N63 O61 117.0(13) . . ?
O64 N63 O61 120.9(17) . . ?
O62 N63 Pr1 57.4(7) . . ?
O64 N63 Pr1 175.6(11) . . ?
O61 N63 Pr1 59.7(8) . . ?
N63 O61 Pr1 93.9(9) . . ?
N63 O62 Pr1 97.9(9) . . ?
N100 C101 C102 173(4) . . ?
N200 C201 C202 174(3) . . ?

loop_
_geom_bond_atom_site_label_1
_geom_bond_atom_site_label_2
_geom_bond_distance
_geom_bond_site_symmetry_2
_geom_bond_publ_flag
Pr1 O100 2.394(10) . ?
Pr1 O62 2.493(11) . ?
Pr1 O41 2.501(12) . ?
Pr1 O51 2.512(11) . ?
Pr1 O52 2.520(11) . ?
Pr1 N31 2.535(13) . ?
Pr1 O61 2.538(13) . ?
Pr1 O42 2.558(12) . ?
Pr1 N11 2.582(12) . ?
Pr1 N21 2.586(11) . ?
N11 C16 1.344(19) . ?
N11 C12 1.35(2) . ?
C12 C13 1.40(3) . ?
C13 C14 1.34(3) . ?
C14 C15 1.36(3) . ?
C15 C16 1.39(2) . ?
C16 C22 1.51(2) . ?
C22 N21 1.325(18) . ?
C22 C23 1.415(19) . ?
N21 C26 1.341(19) . ?
C23 C24 1.37(2) . ?
C24 C25 1.40(2) . ?
C25 C26 1.39(2) . ?
C26 C32 1.50(2) . ?
C32 N33 1.311(19) . ?
C32 N31 1.338(17) . ?
N31 N36 1.341(18) . ?
N33 C34 1.38(2) . ?
C34 C35 1.40(2) . ?
C34 C300 1.50(2) . ?
C35 N36 1.27(2) . ?
C35 C350 1.51(2) . ?
N43 O44 1.228(19) . ?
N43 O42 1.250(18) . ?
N43 O41 1.263(18) . ?
N53 O54 1.206(17) . ?
N53 O51 1.250(16) . ?
N53 O52 1.281(17) . ?
N63 O62 1.242(19) . ?
N63 O64 1.248(18) . ?
N63 O61 1.31(2) . ?
N100 C101 1.06(4) . ?
C101 C102 1.49(5) . ?
C202 C201 1.44(5) . ?
C201 N200 1.34(5) . ?
